data_7047188
loop_
_publ_author_name
'Cheng, Yue'
'Zhang, Huimin'
'Yang, Bin'
'Wu, Jie'
'Wang, Yixiao'
'Ding, Bin'
'Huo, Jianzhong'
'Li, Yan'

_publ_section_title
;
 Highly efficient fluorescence sensing of phosphate by dual-emissive
 lanthanide MOFs.
;
_journal_issue 35
_journal_name_full 'Dalton transactions (Cambridge, England : 2003)'
_journal_page_first 12273
_journal_page_last 12283
_journal_paper_doi 10.1039/c8dt01515e
_journal_volume 47
_journal_year 2018
_chemical_formula_moiety 'C22.95 H16.25 Eu N0.65 O8'
_chemical_formula_sum 'C22.95 H16.25 Eu N0.65 O8'
_chemical_formula_weight 581.09
_space_group_crystal_system monoclinic
_space_group_IT_number 15
_space_group_name_Hall '-C 2yc'
_space_group_name_H-M_alt 'C 1 2/c 1'
_symmetry_space_group_name_Hall '-C 2yc'
_symmetry_space_group_name_H-M 'C 1 2/c 1'
_atom_sites_solution_hydrogens mixed
_atom_sites_solution_primary dual
_audit_creation_date 2017-12-19
_audit_creation_method
;
Olex2 1.2-beta
(compiled 2017.08.10 svn.r3458 for OlexSys, GUI svn.r5381)
;
_audit_update_record
;
2018-06-15 deposited with the CCDC.
2018-07-31 downloaded from the CCDC.
;
_cell_angle_alpha 90
_cell_angle_beta 102.249(2)
_cell_angle_gamma 90
_cell_formula_units_Z 8
_cell_length_a 33.0877(8)
_cell_length_b 13.6008(4)
_cell_length_c 14.1080(3)
_cell_measurement_reflns_used 6141
_cell_measurement_temperature 173(2)
_cell_measurement_theta_max 73.5590
_cell_measurement_theta_min 4.5630
_cell_volume 6204.3(3)
_computing_molecular_graphics 'Olex2 (Dolomanov et al., 2009)'
_computing_publication_material 'Olex2 (Dolomanov et al., 2009)'
_computing_structure_refinement 'ShelXL (Sheldrick, 2015)'
_computing_structure_solution 'ShelXT (Sheldrick, 2015)'
_diffrn_ambient_temperature 173(2)
_diffrn_measured_fraction_theta_full 0.997
_diffrn_measured_fraction_theta_max 0.975
_diffrn_measurement_device_type 'SuperNova, Dual, Cu at zero, AtlasS2'
_diffrn_radiation_type CuK\a
_diffrn_radiation_wavelength 1.54184
_diffrn_reflns_av_R_equivalents 0.0343
_diffrn_reflns_av_unetI/netI 0.0494
_diffrn_reflns_Laue_measured_fraction_full 0.997
_diffrn_reflns_Laue_measured_fraction_max 0.975
_diffrn_reflns_limit_h_max 40
_diffrn_reflns_limit_h_min -31
_diffrn_reflns_limit_k_max 16
_diffrn_reflns_limit_k_min -9
_diffrn_reflns_limit_l_max 15
_diffrn_reflns_limit_l_min -17
_diffrn_reflns_number 12348
_diffrn_reflns_point_group_measured_fraction_full 0.997
_diffrn_reflns_point_group_measured_fraction_max 0.975
_diffrn_reflns_theta_full 67.684
_diffrn_reflns_theta_max 73.630
_diffrn_reflns_theta_min 4.568
_exptl_absorpt_coefficient_mu 14.779
_exptl_absorpt_correction_T_max 0.062
_exptl_absorpt_correction_T_min 0.01
_exptl_absorpt_correction_type multi-scan
_exptl_absorpt_process_details
;
CrysAlisPro 1.171.39.32a (Rigaku Oxford Diffraction, 2017)
Empirical absorption correction using spherical harmonics,
 implemented in SCALE3 ABSPACK scaling algorithm.
;
_exptl_crystal_colour colourless
_exptl_crystal_colour_primary colourless
_exptl_crystal_density_diffrn 1.244
_exptl_crystal_description block
_exptl_crystal_F_000 2284
_exptl_crystal_size_max 0.25
_exptl_crystal_size_mid 0.22
_exptl_crystal_size_min 0.2
_refine_diff_density_max 1.426
_refine_diff_density_min -0.771
_refine_diff_density_rms 0.093
_refine_ls_extinction_method none
_refine_ls_goodness_of_fit_ref 1.043
_refine_ls_hydrogen_treatment constr
_refine_ls_matrix_type full
_refine_ls_number_parameters 312
_refine_ls_number_reflns 6102
_refine_ls_number_restraints 82
_refine_ls_restrained_S_all 1.062
_refine_ls_R_factor_all 0.0472
_refine_ls_R_factor_gt 0.0399
_refine_ls_shift/su_max 0.001
_refine_ls_shift/su_mean 0.000
_refine_ls_structure_factor_coef Fsqd
_refine_ls_weighting_details 'w=1/[\s^2^(Fo^2^)+(0.0597P)^2^+1.0603P] where P=(Fo^2^+2Fc^2^)/3'
_refine_ls_weighting_scheme calc
_refine_ls_wR_factor_gt 0.1019
_refine_ls_wR_factor_ref 0.1081
_reflns_Friedel_coverage 0.000
_reflns_number_gt 5179
_reflns_number_total 6260
_reflns_threshold_expression 'I > 2\s(I)'
_cod_data_source_file c8dt01515e2.cif
_cod_data_source_block a150413c_sq
_cod_depositor_comments 'Adding full bibliography for 7047188.cif.'
_cod_database_code 7047188
_shelx_shelxl_version_number 2014/7
_shelx_space_group_comment
;
The symmetry employed for this shelxl refinement is uniquely defined
by the following loop, which should always be used as a source of
symmetry information in preference to the above space-group names.
They are only intended as comments.
;
_olex2_refinement_description
;
1. Fixed Uiso
 At 1.2 times of:
  All C(H) groups
 At 1.5 times of:
  All C(H,H,H) groups, All O(H,H) groups
2. Restrained distances
 N1-C22
 1.35 with sigma of 0.01
 N1-C24 = N1-C23
 1.5 with sigma of 0.01
 O8-C22
 1.25 with sigma of 0.01
 H8'A-O8'
 0.85 with sigma of 0.01
 O8'-H8'B
 0.85 with sigma of 0.01
 H8'A-H8'B
 1.37 with sigma of 0.001
 H8'B-O8'
 0.85 with sigma of 0.001
 C23-C22 \\sim C22-C24
 with sigma of 0.001
 H8'B-Eu1 \\sim Eu1-H8'A
 with sigma of 0.001
3. Uiso/Uaniso restraints and constraints
O8 \\sim N1 \\sim C22 \\sim C23 \\sim C24: within 2A with sigma of 0.005 and
sigma for terminal atoms of 0.01
Uanis(C20) \\sim Ueq, Uanis(C19) \\sim Ueq: with sigma of 0.01 and sigma for
terminal atoms of 0.02
Uanis(O8') \\sim Ueq, Uanis(O8) \\sim Ueq, Uanis(C22) \\sim Ueq, Uanis(N1)
\\sim Ueq, Uanis(C24) \\sim Ueq, Uanis(C23) \\sim Ueq: with sigma of 0.01 and
sigma for terminal atoms of 0.02
Uanis(O8) = Uanis(O8')
4. Others
 Fixed Sof: O8(0.65) N1(0.65) C22(0.65) H22(0.65) C23(0.65) H23A(0.65)
 H23B(0.65) H23C(0.65) C24(0.65) H24A(0.65) H24B(0.65) H24C(0.65) O8'(0.35)
 H8'A(0.35) H8'B(0.35)
5.a Riding coordinates:
 O7(H7A,H7B), O8'(H8'A,H8'B)
5.b Aromatic/amide H refined with riding coordinates:
 C2(H2), C4(H4), C6(H6), C10(H10), C11(H11), C13(H13), C14(H14), C16(H16),
 C17(H17), C19(H19), C20(H20), C22(H22)
5.c Idealised Me refined as rotating group:
 C23(H23A,H23B,H23C), C24(H24A,H24B,H24C)
;
_olex2_submission_special_instructions 'No special instructions were received'

loop_
_space_group_symop_operation_xyz
'x, y, z'
'-x, y, -z+1/2'
'x+1/2, y+1/2, z'
'-x+1/2, y+1/2, -z+1/2'
'-x, -y, -z'
'x, -y, z-1/2'
'-x+1/2, -y+1/2, -z'
'x+1/2, -y+1/2, z-1/2'

loop_
_atom_site_label
_atom_site_type_symbol
_atom_site_fract_x
_atom_site_fract_y
_atom_site_fract_z
_atom_site_U_iso_or_equiv
_atom_site_adp_type
_atom_site_occupancy
_atom_site_site_symmetry_order
_atom_site_calc_flag
_atom_site_refinement_flags_posn
_atom_site_refinement_flags_adp
_atom_site_refinement_flags_occupancy
_atom_site_disorder_assembly
_atom_site_disorder_group
Eu1 Eu 0.19143(2) 0.29244(2) 0.45255(2) 0.02868(9) Uani 1 1 d D . . . .
O1 O 0.20684(9) 0.2439(3) 0.61941(19) 0.0366(6) Uani 1 1 d . . . . .
O2 O 0.26707(9) 0.1641(3) 0.6604(2) 0.0417(7) Uani 1 1 d . . . . .
O3 O 0.28716(9) -0.0597(2) 0.9511(2) 0.0427(7) Uani 1 1 d . . . . .
O4 O 0.23248(8) -0.1490(2) 0.9586(2) 0.0346(6) Uani 1 1 d . . . . .
O5 O -0.13763(9) 0.1704(3) 1.0180(2) 0.0455(8) Uani 1 1 d . . . . .
O6 O -0.12523(11) 0.3276(3) 1.0054(3) 0.0538(9) Uani 1 1 d . . . . .
O7 O 0.15890(12) 0.4329(4) 0.3556(3) 0.0703(13) Uani 1 1 d . . . . .
C1 C 0.15595(11) 0.0827(3) 0.8164(3) 0.0298(8) Uani 1 1 d . . . . .
C2 C 0.17297(12) 0.1372(3) 0.7501(3) 0.0297(8) Uani 1 1 d . . . . .
H2 H 0.1566 0.1832 0.7108 0.036 Uiso 1 1 calc R . . . .
C3 C 0.21377(12) 0.1242(3) 0.7417(3) 0.0311(8) Uani 1 1 d . . . . .
C4 C 0.23841(11) 0.0561(3) 0.8016(3) 0.0327(8) Uani 1 1 d . . . . .
H4 H 0.2660 0.0484 0.7984 0.039 Uiso 1 1 calc R . . . .
C5 C 0.22200(12) 0.0001(3) 0.8653(3) 0.0322(8) Uani 1 1 d . . . . .
C6 C 0.18058(12) 0.0114(3) 0.8723(3) 0.0319(8) Uani 1 1 d . . . . .
H6 H 0.1696 -0.0283 0.9141 0.038 Uiso 1 1 calc R . . . .
C7 C 0.23040(12) 0.1821(3) 0.6680(3) 0.0331(9) Uani 1 1 d . . . . .
C8 C 0.24887(12) -0.0746(3) 0.9282(3) 0.0342(9) Uani 1 1 d . . . . .
C9 C 0.11337(11) 0.1022(3) 0.8304(3) 0.0292(8) Uani 1 1 d . . . . .
C10 C 0.09709(13) 0.1952(3) 0.8175(3) 0.0375(9) Uani 1 1 d . . . . .
H10 H 0.1121 0.2448 0.7952 0.045 Uiso 1 1 calc R . . . .
C11 C 0.05841(14) 0.2169(4) 0.8373(4) 0.0413(10) Uani 1 1 d . . . . .
H11 H 0.0480 0.2804 0.8275 0.050 Uiso 1 1 calc R . . . .
C12 C 0.03545(12) 0.1452(3) 0.8713(3) 0.0335(9) Uani 1 1 d . . . . .
C13 C 0.05138(12) 0.0503(3) 0.8803(3) 0.0343(9) Uani 1 1 d . . . . .
H13 H 0.0360 0.0001 0.9003 0.041 Uiso 1 1 calc R . . . .
C14 C 0.08975(12) 0.0286(4) 0.8601(3) 0.0367(9) Uani 1 1 d . . . . .
H14 H 0.0997 -0.0355 0.8666 0.044 Uiso 1 1 calc R . . . .
C15 C -0.00403(12) 0.1694(4) 0.9005(3) 0.0361(9) Uani 1 1 d . . . . .
C16 C -0.03442(13) 0.0990(4) 0.8996(3) 0.0394(10) Uani 1 1 d . . . . .
H16 H -0.0307 0.0359 0.8775 0.047 Uiso 1 1 calc R . . . .
C17 C -0.07063(13) 0.1218(4) 0.9314(3) 0.0413(10) Uani 1 1 d . . . . .
H17 H -0.0905 0.0734 0.9315 0.050 Uiso 1 1 calc R . . . .
C18 C -0.07702(13) 0.2153(4) 0.9625(4) 0.0415(10) Uani 1 1 d . . . . .
C19 C -0.04692(19) 0.2847(5) 0.9618(6) 0.0683(18) Uani 1 1 d . U . . .
H19 H -0.0508 0.3483 0.9826 0.082 Uiso 1 1 calc R . . . .
C20 C -0.01099(18) 0.2627(5) 0.9310(6) 0.0671(17) Uani 1 1 d . U . . .
H20 H 0.0087 0.3115 0.9309 0.081 Uiso 1 1 calc R . . . .
C21 C -0.11590(13) 0.2386(4) 0.9970(3) 0.0389(10) Uani 1 1 d . . . . .
O8 O 0.1559(5) 0.2191(8) 0.3021(10) 0.0582(14) Uani 0.65 1 d D U P A 1
N1 N 0.1467(2) 0.1461(7) 0.1544(5) 0.0778(18) Uani 0.65 1 d D U P A 1
C22 C 0.1699(3) 0.1895(8) 0.2325(6) 0.0716(18) Uani 0.65 1 d D U P A 1
H22 H 0.1980 0.1979 0.2346 0.086 Uiso 0.65 1 calc R . P A 1
C23 C 0.1025(2) 0.1429(10) 0.1371(8) 0.088(3) Uani 0.65 1 d D U P A 1
H23A H 0.0941 0.0874 0.1702 0.132 Uiso 0.65 1 calc GR . P A 1
H23B H 0.0914 0.1368 0.0687 0.132 Uiso 0.65 1 calc GR . P A 1
H23C H 0.0924 0.2023 0.1607 0.132 Uiso 0.65 1 calc GR . P A 1
C24 C 0.1671(4) 0.0893(8) 0.0885(6) 0.089(3) Uani 0.65 1 d D U P A 1
H24A H 0.1965 0.0950 0.1095 0.133 Uiso 0.65 1 calc GR . P A 1
H24B H 0.1587 0.1147 0.0238 0.133 Uiso 0.65 1 calc GR . P A 1
H24C H 0.1592 0.0215 0.0893 0.133 Uiso 0.65 1 calc GR . P A 1
O8' O 0.1572(10) 0.2342(15) 0.291(2) 0.0582(14) Uani 0.35 1 d D U P A 2
H8'A H 0.1364 0.1950 0.2794 0.087 Uiso 0.35 1 d DR . P A 2
H8'B H 0.1578 0.2629 0.2377 0.087 Uiso 0.35 1 d DR . P A 2

loop_
_atom_site_aniso_label
_atom_site_aniso_U_11
_atom_site_aniso_U_22
_atom_site_aniso_U_33
_atom_site_aniso_U_23
_atom_site_aniso_U_13
_atom_site_aniso_U_12
Eu1 0.01412(12) 0.05096(15) 0.02295(12) -0.00218(9) 0.00839(8) -0.00655(9)
O1 0.0268(14) 0.0610(18) 0.0246(13) 0.0062(13) 0.0111(11) -0.0035(14)
O2 0.0216(14) 0.074(2) 0.0331(15) 0.0099(15) 0.0131(11) -0.0026(14)
O3 0.0201(13) 0.0522(18) 0.0549(19) 0.0026(15) 0.0060(12) 0.0085(13)
O4 0.0240(13) 0.0481(16) 0.0352(14) 0.0099(12) 0.0140(11) 0.0093(12)
O5 0.0267(15) 0.0612(19) 0.0550(19) 0.0219(16) 0.0232(14) 0.0192(14)
O6 0.0340(17) 0.0536(19) 0.085(3) -0.0055(19) 0.0368(18) 0.0027(15)
O7 0.048(2) 0.103(3) 0.064(2) 0.032(2) 0.0227(19) 0.028(2)
C1 0.0187(17) 0.043(2) 0.0296(18) 0.0032(16) 0.0098(14) 0.0033(15)
C2 0.0221(17) 0.043(2) 0.0264(17) 0.0064(16) 0.0104(14) 0.0028(15)
C3 0.0239(18) 0.046(2) 0.0260(17) 0.0014(16) 0.0107(14) -0.0011(16)
C4 0.0169(16) 0.053(2) 0.0311(18) -0.0001(17) 0.0112(14) -0.0006(16)
C5 0.0220(18) 0.042(2) 0.0341(19) 0.0018(17) 0.0091(15) 0.0056(16)
C6 0.0211(18) 0.046(2) 0.0324(18) 0.0057(17) 0.0132(15) 0.0035(16)
C7 0.0244(19) 0.049(2) 0.0286(18) 0.0035(17) 0.0129(15) -0.0048(17)
C8 0.0233(18) 0.050(2) 0.0311(19) 0.0019(17) 0.0101(15) 0.0097(17)
C9 0.0183(16) 0.048(2) 0.0233(16) 0.0057(16) 0.0084(13) 0.0030(15)
C10 0.028(2) 0.047(2) 0.043(2) 0.0104(18) 0.0188(18) 0.0048(17)
C11 0.029(2) 0.051(3) 0.048(2) 0.006(2) 0.0196(19) 0.0092(18)
C12 0.0204(17) 0.053(2) 0.0296(18) 0.0045(17) 0.0104(14) 0.0054(17)
C13 0.0219(18) 0.049(2) 0.037(2) 0.0104(18) 0.0156(15) 0.0016(17)
C14 0.0222(18) 0.051(2) 0.040(2) 0.0095(19) 0.0133(16) 0.0090(17)
C15 0.0211(18) 0.058(2) 0.0321(19) 0.0014(19) 0.0116(15) 0.0023(18)
C16 0.026(2) 0.053(3) 0.044(2) 0.003(2) 0.0181(17) 0.0073(18)
C17 0.0218(19) 0.063(3) 0.043(2) 0.006(2) 0.0149(17) 0.0046(19)
C18 0.020(2) 0.063(3) 0.045(2) -0.006(2) 0.0153(17) 0.0048(18)
C19 0.045(3) 0.063(3) 0.110(5) -0.025(3) 0.044(3) -0.002(2)
C20 0.041(3) 0.067(3) 0.106(5) -0.025(3) 0.043(3) -0.009(3)
C21 0.0209(19) 0.060(3) 0.040(2) 0.003(2) 0.0156(16) 0.0083(19)
O8 0.049(2) 0.096(4) 0.028(3) -0.004(3) 0.004(2) -0.028(3)
N1 0.079(4) 0.114(4) 0.041(3) -0.009(3) 0.013(3) -0.023(3)
C22 0.068(3) 0.109(4) 0.038(3) -0.011(3) 0.010(3) -0.030(3)
C23 0.082(6) 0.112(7) 0.058(5) -0.021(5) -0.010(5) -0.026(6)
C24 0.111(7) 0.104(7) 0.046(4) -0.002(5) 0.009(5) -0.024(6)
O8' 0.049(2) 0.096(4) 0.028(3) -0.004(3) 0.004(2) -0.028(3)

loop_
_atom_type_symbol
_atom_type_description
_atom_type_scat_dispersion_real
_atom_type_scat_dispersion_imag
_atom_type_scat_source
C C 0.0181 0.0091 'International Tables Vol C Tables 4.2.6.8 and 6.1.1.4'
H H 0.0000 0.0000 'International Tables Vol C Tables 4.2.6.8 and 6.1.1.4'
Eu Eu -8.9294 11.1857 'International Tables Vol C Tables 4.2.6.8 and 6.1.1.4'
N N 0.0311 0.0180 'International Tables Vol C Tables 4.2.6.8 and 6.1.1.4'
O O 0.0492 0.0322 'International Tables Vol C Tables 4.2.6.8 and 6.1.1.4'

loop_
_geom_angle_atom_site_label_1
_geom_angle_atom_site_label_2
_geom_angle_atom_site_label_3
_geom_angle
_geom_angle_site_symmetry_1
_geom_angle_site_symmetry_3
O1 Eu1 O3 72.78(12) . 4_556
O1 Eu1 O4 68.85(9) . 4_556
O1 Eu1 O5 70.65(11) . 2_556
O1 Eu1 O6 80.19(12) . 2_556
O1 Eu1 O7 137.54(14) . .
O1 Eu1 C8 68.18(11) . 4_556
O1 Eu1 C21 72.38(12) . 2_556
O1 Eu1 O8 135.5(2) . .
O1 Eu1 O8' 141.8(3) . .
O2 Eu1 O1 133.78(10) 7_556 .
O2 Eu1 O3 91.58(11) 7_556 4_556
O2 Eu1 O4 67.86(9) 7_556 4_556
O2 Eu1 O5 142.70(11) 7_556 2_556
O2 Eu1 O6 142.01(13) 7_556 2_556
O2 Eu1 O7 71.48(12) 7_556 .
O2 Eu1 C8 79.49(11) 7_556 4_556
O2 Eu1 C21 153.30(12) 7_556 2_556
O2 Eu1 O8 75.9(2) 7_556 .
O2 Eu1 O8' 71.1(3) 7_556 .
O3 Eu1 O4 50.53(9) 4_556 4_556
O3 Eu1 O5 125.36(10) 4_556 2_556
O3 Eu1 O7 73.24(15) 4_556 .
O3 Eu1 C8 24.98(11) 4_556 4_556
O3 Eu1 C21 103.86(12) 4_556 2_556
O3 Eu1 O8' 143.5(6) 4_556 .
O4 Eu1 O1 74.74(11) 6 .
O4 Eu1 O2 79.69(11) 6 7_556
O4 Eu1 O3 124.12(10) 6 4_556
O4 Eu1 O4 75.73(10) 6 4_556
O4 Eu1 O5 82.65(10) 6 2_556
O4 Eu1 O6 133.78(11) 6 2_556
O4 Eu1 O7 147.06(12) 6 .
O4 Eu1 C8 25.56(11) 4_556 4_556
O4 Eu1 C8 100.14(11) 6 4_556
O4 Eu1 C21 107.91(12) 6 2_556
O4 Eu1 C21 138.46(11) 4_556 2_556
O4 Eu1 O8 81.9(4) 6 .
O4 Eu1 O8' 85.2(8) 6 .
O5 Eu1 O4 137.76(11) 2_556 4_556
O5 Eu1 C8 136.21(11) 2_556 4_556
O5 Eu1 C21 26.08(13) 2_556 2_556
O6 Eu1 O3 82.68(12) 2_556 4_556
O6 Eu1 O4 129.12(12) 2_556 4_556
O6 Eu1 O5 52.32(11) 2_556 2_556
O6 Eu1 O7 70.91(13) 2_556 .
O6 Eu1 C8 105.68(13) 2_556 4_556
O6 Eu1 C21 26.31(14) 2_556 2_556
O6 Eu1 O8' 91.6(7) 2_556 .
O7 Eu1 O4 106.60(13) . 4_556
O7 Eu1 O5 111.12(14) . 2_556
O7 Eu1 C8 90.13(15) . 4_556
O7 Eu1 C21 92.02(14) . 2_556
C21 Eu1 C8 122.52(12) 2_556 4_556
O8 Eu1 O3 149.1(3) . 4_556
O8 Eu1 O4 140.1(3) . 4_556
O8 Eu1 O5 69.21(17) . 2_556
O8 Eu1 O6 90.0(4) . 2_556
O8 Eu1 O7 76.0(4) . .
O8 Eu1 C8 154.56(16) . 4_556
O8 Eu1 C21 79.8(3) . 2_556
O8' Eu1 O4 137.1(5) . 4_556
O8' Eu1 O5 74.85(13) . 2_556
O8' Eu1 O7 70.9(7) . .
O8' Eu1 C8 148.76(10) . 4_556
O8' Eu1 C21 83.8(4) . 2_556
C7 O1 Eu1 134.7(3) . .
C7 O2 Eu1 134.9(3) . 7_556
C8 O3 Eu1 99.7(3) . 4_546
Eu1 O4 Eu1 104.27(10) 6_556 4_546
C8 O4 Eu1 88.2(2) . 4_546
C8 O4 Eu1 158.5(3) . 6_556
C21 O5 Eu1 90.7(3) . 2_556
C21 O6 Eu1 94.9(3) . 2_556
C2 C1 C9 121.3(3) . .
C6 C1 C2 118.3(3) . .
C6 C1 C9 120.3(3) . .
C1 C2 H2 119.2 . .
C3 C2 C1 121.6(4) . .
C3 C2 H2 119.2 . .
C2 C3 C4 119.1(4) . .
C2 C3 C7 119.9(4) . .
C4 C3 C7 121.1(3) . .
C3 C4 H4 119.9 . .
C5 C4 C3 120.2(3) . .
C5 C4 H4 119.9 . .
C4 C5 C6 120.8(4) . .
C4 C5 C8 119.5(3) . .
C6 C5 C8 119.7(4) . .
C1 C6 C5 119.8(4) . .
C1 C6 H6 120.1 . .
C5 C6 H6 120.1 . .
O1 C7 O2 125.7(4) . .
O1 C7 C3 117.2(4) . .
O2 C7 C3 117.2(4) . .
O3 C8 Eu1 55.4(2) . 4_546
O3 C8 O4 121.6(4) . .
O3 C8 C5 118.7(4) . .
O4 C8 Eu1 66.2(2) . 4_546
O4 C8 C5 119.8(4) . .
C5 C8 Eu1 174.0(3) . 4_546
C10 C9 C1 120.2(4) . .
C10 C9 C14 118.3(4) . .
C14 C9 C1 121.4(4) . .
C9 C10 H10 119.4 . .
C9 C10 C11 121.2(4) . .
C11 C10 H10 119.4 . .
C10 C11 H11 119.5 . .
C12 C11 C10 121.0(4) . .
C12 C11 H11 119.5 . .
C11 C12 C13 117.4(4) . .
C11 C12 C15 121.3(4) . .
C13 C12 C15 121.3(4) . .
C12 C13 H13 119.2 . .
C12 C13 C14 121.6(4) . .
C14 C13 H13 119.2 . .
C9 C14 C13 120.4(4) . .
C9 C14 H14 119.8 . .
C13 C14 H14 119.8 . .
C16 C15 C12 121.4(4) . .
C20 C15 C12 120.4(4) . .
C20 C15 C16 118.1(4) . .
C15 C16 H16 119.6 . .
C15 C16 C17 120.8(5) . .
C17 C16 H16 119.6 . .
C16 C17 H17 119.8 . .
C18 C17 C16 120.4(5) . .
C18 C17 H17 119.8 . .
C17 C18 C21 119.9(4) . .
C19 C18 C17 118.2(4) . .
C19 C18 C21 121.9(5) . .
C18 C19 H19 119.1 . .
C18 C19 C20 121.7(5) . .
C20 C19 H19 119.1 . .
C15 C20 C19 120.7(5) . .
C15 C20 H20 119.6 . .
C19 C20 H20 119.6 . .
O5 C21 Eu1 63.2(2) . 2_556
O5 C21 O6 121.8(4) . .
O5 C21 C18 119.8(4) . .
O6 C21 Eu1 58.8(2) . 2_556
O6 C21 C18 118.5(4) . .
C18 C21 Eu1 175.0(3) . 2_556
C22 O8 Eu1 129.6(11) . .
C22 N1 C23 122.7(6) . .
C22 N1 C24 119.3(6) . .
C23 N1 C24 117.6(8) . .
O8 C22 N1 123.3(10) . .
O8 C22 H22 118.3 . .
N1 C22 H22 118.3 . .
N1 C23 H23A 109.5 . .
N1 C23 H23B 109.5 . .
N1 C23 H23C 109.5 . .
H23A C23 H23B 109.5 . .
H23A C23 H23C 109.5 . .
H23B C23 H23C 109.5 . .
N1 C24 H24A 109.5 . .
N1 C24 H24B 109.5 . .
N1 C24 H24C 109.5 . .
H24A C24 H24B 109.5 . .
H24A C24 H24C 109.5 . .
H24B C24 H24C 109.5 . .
Eu1 O8' H8'A 124.8 . .
Eu1 O8' H8'B 125.4 . .
H8'A O8' H8'B 106.6 . .

loop_
_geom_bond_atom_site_label_1
_geom_bond_atom_site_label_2
_geom_bond_distance
_geom_bond_site_symmetry_2
Eu1 O1 2.393(3) .
Eu1 O2 2.388(3) 7_556
Eu1 O3 2.447(3) 4_556
Eu1 O4 2.684(3) 4_556
Eu1 O4 2.368(3) 6
Eu1 O5 2.531(3) 2_556
Eu1 O6 2.435(3) 2_556
Eu1 O7 2.461(4) .
Eu1 C8 2.932(4) 4_556
Eu1 C21 2.836(4) 2_556
Eu1 O8 2.413(15) .
Eu1 O8' 2.45(3) .
O1 C7 1.248(6) .
O2 Eu1 2.388(3) 7_556
O2 C7 1.265(5) .
O3 Eu1 2.447(3) 4_546
O3 C8 1.256(5) .
O4 Eu1 2.684(3) 4_546
O4 Eu1 2.368(3) 6_556
O4 C8 1.266(5) .
O5 Eu1 2.531(3) 2_556
O5 C21 1.247(6) .
O6 Eu1 2.435(3) 2_556
O6 C21 1.261(6) .
C1 C2 1.401(5) .
C1 C6 1.398(6) .
C1 C9 1.488(5) .
C2 H2 0.9300 .
C2 C3 1.391(5) .
C3 C4 1.394(6) .
C3 C7 1.500(5) .
C4 H4 0.9300 .
C4 C5 1.375(6) .
C5 C6 1.403(5) .
C5 C8 1.508(6) .
C6 H6 0.9300 .
C8 Eu1 2.932(4) 4_546
C9 C10 1.372(6) .
C9 C14 1.388(6) .
C10 H10 0.9300 .
C10 C11 1.398(6) .
C11 H11 0.9300 .
C11 C12 1.383(6) .
C12 C13 1.390(6) .
C12 C15 1.488(5) .
C13 H13 0.9300 .
C13 C14 1.390(5) .
C14 H14 0.9300 .
C15 C16 1.387(7) .
C15 C20 1.374(8) .
C16 H16 0.9300 .
C16 C17 1.400(6) .
C17 H17 0.9300 .
C17 C18 1.376(7) .
C18 C19 1.374(8) .
C18 C21 1.503(5) .
C19 H19 0.9300 .
C19 C20 1.382(7) .
C20 H20 0.9300 .
C21 Eu1 2.836(4) 2_556
O8 C22 1.238(9) .
N1 C22 1.340(8) .
N1 C23 1.430(8) .
N1 C24 1.476(8) .
C22 H22 0.9300 .
C23 H23A 0.9600 .
C23 H23B 0.9600 .
C23 H23C 0.9600 .
C24 H24A 0.9600 .
C24 H24B 0.9600 .
C24 H24C 0.9600 .
O8' H8'A 0.8581 .
O8' H8'B 0.8504 .

loop_
_geom_torsion_atom_site_label_1
_geom_torsion_atom_site_label_2
_geom_torsion_atom_site_label_3
_geom_torsion_atom_site_label_4
_geom_torsion
_geom_torsion_site_symmetry_1
_geom_torsion_site_symmetry_4
Eu1 O1 C7 O2 41.6(7) . .
Eu1 O1 C7 C3 -138.4(3) . .
Eu1 O2 C7 O1 -11.1(7) 7_556 .
Eu1 O2 C7 C3 168.9(3) 7_556 .
Eu1 O3 C8 O4 2.5(4) 4_546 .
Eu1 O3 C8 C5 -179.3(3) 4_546 .
Eu1 O4 C8 Eu1 -126.4(7) 6_556 4_546
Eu1 O4 C8 O3 -128.7(6) 6_556 .
Eu1 O4 C8 O3 -2.3(4) 4_546 .
Eu1 O4 C8 C5 179.6(3) 4_546 .
Eu1 O4 C8 C5 53.2(9) 6_556 .
Eu1 O5 C21 O6 5.7(5) 2_556 .
Eu1 O5 C21 C18 -175.5(4) 2_556 .
Eu1 O6 C21 O5 -5.9(5) 2_556 .
Eu1 O6 C21 C18 175.2(4) 2_556 .
Eu1 O8 C22 N1 177.0(8) . .
C1 C2 C3 C4 -0.7(6) . .
C1 C2 C3 C7 178.3(4) . .
C1 C9 C10 C11 -175.1(4) . .
C1 C9 C14 C13 174.8(4) . .
C2 C1 C6 C5 3.7(6) . .
C2 C1 C9 C10 -30.5(6) . .
C2 C1 C9 C14 152.0(4) . .
C2 C3 C4 C5 2.4(6) . .
C2 C3 C7 O1 3.2(6) . .
C2 C3 C7 O2 -176.8(4) . .
C3 C4 C5 C6 -1.0(6) . .
C3 C4 C5 C8 178.9(4) . .
C4 C3 C7 O1 -177.7(4) . .
C4 C3 C7 O2 2.2(6) . .
C4 C5 C6 C1 -2.1(6) . .
C4 C5 C8 O3 28.1(6) . .
C4 C5 C8 O4 -153.7(4) . .
C6 C1 C2 C3 -2.3(6) . .
C6 C1 C9 C10 147.0(4) . .
C6 C1 C9 C14 -30.5(6) . .
C6 C5 C8 O3 -152.0(4) . .
C6 C5 C8 O4 26.1(6) . .
C7 C3 C4 C5 -176.7(4) . .
C8 C5 C6 C1 178.0(4) . .
C9 C1 C2 C3 175.2(4) . .
C9 C1 C6 C5 -173.9(4) . .
C9 C10 C11 C12 0.5(7) . .
C10 C9 C14 C13 -2.8(6) . .
C10 C11 C12 C13 -3.1(7) . .
C10 C11 C12 C15 174.7(4) . .
C11 C12 C13 C14 2.8(6) . .
C11 C12 C15 C16 155.5(4) . .
C11 C12 C15 C20 -25.7(7) . .
C12 C13 C14 C9 0.1(7) . .
C12 C15 C16 C17 177.1(4) . .
C12 C15 C20 C19 -177.5(6) . .
C13 C12 C15 C16 -26.7(6) . .
C13 C12 C15 C20 152.1(6) . .
C14 C9 C10 C11 2.5(7) . .
C15 C12 C13 C14 -175.1(4) . .
C15 C16 C17 C18 1.3(7) . .
C16 C15 C20 C19 1.4(10) . .
C16 C17 C18 C19 -0.4(8) . .
C16 C17 C18 C21 -179.6(4) . .
C17 C18 C19 C20 0.0(11) . .
C17 C18 C21 O5 16.0(7) . .
C17 C18 C21 O6 -165.2(5) . .
C18 C19 C20 C15 -0.5(12) . .
C19 C18 C21 O5 -163.3(6) . .
C19 C18 C21 O6 15.6(8) . .
C20 C15 C16 C17 -1.8(7) . .
C21 C18 C19 C20 179.2(7) . .
C23 N1 C22 O8 9.7(19) . .
C24 N1 C22 O8 -163.2(12) . .
